data_4106465
loop_
_publ_author_name
'Dennis Heitmann'
'Tania Pape'
'Alexander Hepp'
'Christian M\"uck-Lichtenfeld'
'Stefan Grimme'
'F. Ekkehardt Hahn'

_publ_section_title
;
 Palladium and Platinum Complexes of a Benzannulated N-Heterocyclic
 Plumbylene with an Unusual Bonding Mode
;
_journal_name_full 'Journal of the American Chemical Society'
_journal_page_first 11118
_journal_page_last 11120
_journal_paper_doi 10.1021/ja204955f
_journal_volume 133
_journal_year 2011
_chemical_formula_sum 'C82 H83 N2 P3 Pb Pd'
_chemical_formula_weight 1503.00
_chemical_name_systematic
; 
 ? 
;
_space_group_IT_number 2
_symmetry_cell_setting triclinic
_symmetry_space_group_name_Hall '-P 1'
_symmetry_space_group_name_H-M 'P -1'
_atom_sites_solution_hydrogens geom
_atom_sites_solution_primary direct
_atom_sites_solution_secondary difmap
_audit_creation_method SHELXL-97
_cell_angle_alpha 79.2470(10)
_cell_angle_beta 81.7380(10)
_cell_angle_gamma 84.0190(10)
_cell_formula_units_Z 2
_cell_length_a 13.4081(5)
_cell_length_b 13.6329(6)
_cell_length_c 19.9252(8)
_cell_measurement_reflns_used 900
_cell_measurement_temperature 153(2)
_cell_measurement_theta_max 22.5
_cell_measurement_theta_min 1
_cell_volume 3529.8(2)
_computing_cell_refinement 'APEX2(Bruker AXS, 2007)'
_computing_data_collection 'APEX2(Bruker AXS, 2007)'
_computing_data_reduction 'SAINT,SADABS (Bruker AXS, 2007 )'
_computing_molecular_graphics
;
ORTEP3,L.J. Farrugia, J. Appl. Cryst. (1997) 30, 565
;
_computing_structure_refinement
;
SHELXL-97, G. M. Sheldrick, Acta Cryst. (2008) A64, 112-122
;
_computing_structure_solution
;
SHELXS-97 , G. M. Sheldrick, Acta Cryst. (2008) A64, 112-122
;
_diffrn_ambient_temperature 153(2)
_diffrn_detector_area_resol_mean 80
_diffrn_measured_fraction_theta_full 0.992
_diffrn_measured_fraction_theta_max 0.992
_diffrn_measurement_device_type 'CCD area detector'
_diffrn_measurement_method 'Omega and Phi scans'
_diffrn_radiation_monochromator graphite
_diffrn_radiation_source 'rotating anode'
_diffrn_radiation_type MoK\a
_diffrn_radiation_wavelength 0.71073
_diffrn_reflns_av_R_equivalents 0.0211
_diffrn_reflns_av_sigmaI/netI 0.0345
_diffrn_reflns_limit_h_max 18
_diffrn_reflns_limit_h_min -18
_diffrn_reflns_limit_k_max 19
_diffrn_reflns_limit_k_min -18
_diffrn_reflns_limit_l_max 28
_diffrn_reflns_limit_l_min -28
_diffrn_reflns_number 41843
_diffrn_reflns_theta_full 30.00
_diffrn_reflns_theta_max 30.00
_diffrn_reflns_theta_min 1.05
_exptl_absorpt_coefficient_mu 2.749
_exptl_absorpt_correction_T_max 0.8748
_exptl_absorpt_correction_T_min 0.6832
_exptl_absorpt_correction_type multi-scan
_exptl_absorpt_process_details
; 
 Corrections were done with the SADABS program, utilizing the none merged
 raw data obtained from the integration process. Integration and final cell
 refinement were done with SAINT.

 SADABS reports ratio of Tmin/Tmax = 0.785111  

;
_exptl_crystal_colour 'dark red'
_exptl_crystal_density_diffrn 1.414
_exptl_crystal_description 'transparent prism'
_exptl_crystal_F_000 1524
_exptl_crystal_size_max 0.15
_exptl_crystal_size_mid 0.11
_exptl_crystal_size_min 0.05
_refine_diff_density_max 2.226
_refine_diff_density_min -3.815
_refine_diff_density_rms 0.129
_refine_ls_extinction_method none
_refine_ls_goodness_of_fit_ref 0.919
_refine_ls_hydrogen_treatment noref
_refine_ls_matrix_type full
_refine_ls_number_parameters 728
_refine_ls_number_reflns 20410
_refine_ls_number_restraints 7
_refine_ls_restrained_S_all 0.919
_refine_ls_R_factor_all 0.0501
_refine_ls_R_factor_gt 0.0392
_refine_ls_shift/su_max 0.005
_refine_ls_shift/su_mean 0.000
_refine_ls_structure_factor_coef Fsqd
_refine_ls_weighting_details 'calc w=1/[\s^2^(Fo^2^)+(0.0816P)^2^+4.3273P] where P=(Fo^2^+2Fc^2^)/3'
_refine_ls_weighting_scheme calc
_refine_ls_wR_factor_gt 0.1059
_refine_ls_wR_factor_ref 0.1154
_reflns_number_gt 17152
_reflns_number_total 20410
_reflns_threshold_expression >2sigma(I)
_cod_data_source_file ja204955f_si_002.cif
_cod_data_source_block sad
_cod_database_code 4106465

loop_
_symmetry_equiv_pos_as_xyz
'x, y, z'
'-x, -y, -z'

loop_
_atom_site_label
_atom_site_type_symbol
_atom_site_fract_x
_atom_site_fract_y
_atom_site_fract_z
_atom_site_U_iso_or_equiv
_atom_site_adp_type
_atom_site_occupancy
_atom_site_symmetry_multiplicity
_atom_site_calc_flag
_atom_site_refinement_flags
_atom_site_disorder_assembly
_atom_site_disorder_group
Pb1 Pb 0.814681(9) 0.689653(10) 0.722102(6) 0.02619(5) Uani 1 1 d . . .
Pd1 Pd 0.604499(16) 0.697986(16) 0.717848(11) 0.01701(5) Uani 1 1 d . . .
P1 P 0.57464(6) 0.61492(6) 0.83157(4) 0.02090(15) Uani 1 1 d . . .
P2 P 0.59029(6) 0.61063(6) 0.62925(4) 0.01829(14) Uani 1 1 d . . .
P3 P 0.54810(6) 0.87052(6) 0.70949(4) 0.01952(15) Uani 1 1 d . . .
N1 N 0.8990(2) 0.5455(3) 0.75221(16) 0.0312(7) Uani 1 1 d . . .
N2 N 0.9087(2) 0.6603(2) 0.62781(15) 0.0236(5) Uani 1 1 d . . .
C1 C 0.9611(2) 0.5089(3) 0.7000(2) 0.0294(7) Uani 1 1 d . . .
C2 C 0.9669(2) 0.5701(3) 0.63297(18) 0.0245(6) Uani 1 1 d . . .
C3 C 1.0269(3) 0.5341(3) 0.57750(19) 0.0292(7) Uani 1 1 d . . .
H3 H 1.0304 0.5740 0.5328 0.035 Uiso 1 1 calc R . .
C4 C 1.0809(3) 0.4414(3) 0.5871(2) 0.0339(8) Uani 1 1 d . . .
H4 H 1.1221 0.4188 0.5492 0.041 Uiso 1 1 calc R . .
C5 C 1.0751(3) 0.3812(3) 0.6517(2) 0.0370(9) Uani 1 1 d . . .
H5 H 1.1120 0.3175 0.6579 0.044 Uiso 1 1 calc R . .
C6 C 1.0158(3) 0.4139(3) 0.7070(2) 0.0354(8) Uani 1 1 d . . .
H6 H 1.0116 0.3716 0.7508 0.042 Uiso 1 1 calc R . .
C7 C 0.8944(3) 0.4888(4) 0.8219(2) 0.0405(10) Uani 1 1 d . . .
H7A H 0.8826 0.4187 0.8205 0.049 Uiso 1 1 calc R . .
H7B H 0.8354 0.5167 0.8502 0.049 Uiso 1 1 calc R . .
C8 C 0.9890(3) 0.4876(5) 0.8580(2) 0.0542(13) Uani 1 1 d . . .
H8 H 1.0485 0.4566 0.8308 0.065 Uiso 1 1 calc R . .
C9 C 0.9707(5) 0.4223(7) 0.9297(3) 0.089(2) Uani 1 1 d . . .
H9A H 1.0314 0.4170 0.9527 0.133 Uiso 1 1 calc R . .
H9B H 0.9556 0.3553 0.9248 0.133 Uiso 1 1 calc R . .
H9C H 0.9135 0.4529 0.9571 0.133 Uiso 1 1 calc R . .
C10 C 1.0102(5) 0.5918(6) 0.8631(3) 0.0756(19) Uani 1 1 d . . .
H10A H 1.0216 0.6316 0.8167 0.113 Uiso 1 1 calc R . .
H10B H 1.0705 0.5889 0.8861 0.113 Uiso 1 1 calc R . .
H10C H 0.9522 0.6229 0.8896 0.113 Uiso 1 1 calc R . .
C11 C 0.9065(3) 0.7256(3) 0.56144(17) 0.0251(6) Uani 1 1 d . . .
H11A H 0.8470 0.7748 0.5648 0.030 Uiso 1 1 calc R . .
H11B H 0.8968 0.6847 0.5271 0.030 Uiso 1 1 calc R . .
C12 C 1.0008(3) 0.7833(3) 0.53447(19) 0.0311(7) Uani 1 1 d . . .
H12 H 1.0606 0.7336 0.5294 0.037 Uiso 1 1 calc R . .
C13 C 1.0196(3) 0.8485(3) 0.5842(2) 0.0374(8) Uani 1 1 d . . .
H13A H 1.0800 0.8844 0.5658 0.056 Uiso 1 1 calc R . .
H13B H 1.0299 0.8064 0.6287 0.056 Uiso 1 1 calc R . .
H13C H 0.9612 0.8969 0.5905 0.056 Uiso 1 1 calc R . .
C14 C 0.9869(4) 0.8437(4) 0.4634(2) 0.0450(10) Uani 1 1 d . . .
H14A H 0.9285 0.8928 0.4674 0.068 Uiso 1 1 calc R . .
H14B H 0.9755 0.7985 0.4329 0.068 Uiso 1 1 calc R . .
H14C H 1.0478 0.8786 0.4444 0.068 Uiso 1 1 calc R . .
C15 C 0.6545(3) 0.6260(3) 0.89676(17) 0.0294(7) Uani 1 1 d . . .
C16 C 0.6910(3) 0.7191(3) 0.8947(2) 0.0338(8) Uani 1 1 d . . .
H16 H 0.6793 0.7724 0.8579 0.041 Uiso 1 1 calc R . .
C17 C 0.7448(4) 0.7338(5) 0.9467(2) 0.0526(12) Uani 1 1 d . . .
H17 H 0.7680 0.7976 0.9460 0.063 Uiso 1 1 calc R . .
C18 C 0.7642(4) 0.6548(6) 0.9993(3) 0.0680(18) Uani 1 1 d . . .
H18 H 0.8011 0.6645 1.0346 0.082 Uiso 1 1 calc R . .
C19 C 0.7305(4) 0.5633(5) 1.0007(2) 0.0596(16) Uani 1 1 d . . .
H19 H 0.7448 0.5096 1.0368 0.072 Uiso 1 1 calc R . .
C20 C 0.6756(3) 0.5477(4) 0.9502(2) 0.0402(10) Uani 1 1 d . . .
H20 H 0.6523 0.4837 0.9520 0.048 Uiso 1 1 calc R . .
C21 C 0.5698(3) 0.4790(3) 0.84264(17) 0.0291(7) Uani 1 1 d . . .
C22 C 0.6463(4) 0.4257(3) 0.8051(2) 0.0465(11) Uani 1 1 d . . .
H22 H 0.6980 0.4600 0.7750 0.056 Uiso 1 1 calc R . .
C23 C 0.6461(6) 0.3228(4) 0.8122(3) 0.083(3) Uani 1 1 d . . .
H23 H 0.6985 0.2865 0.7873 0.100 Uiso 1 1 calc R . .
C24 C 0.5706(8) 0.2726(4) 0.8549(3) 0.105(3) Uani 1 1 d . . .
H24 H 0.5710 0.2020 0.8591 0.126 Uiso 1 1 calc R . .
C25 C 0.4954(6) 0.3237(3) 0.8912(3) 0.071(2) Uani 1 1 d . . .
H25 H 0.4436 0.2885 0.9206 0.085 Uiso 1 1 calc R . .
C26 C 0.4942(4) 0.4273(3) 0.8854(2) 0.0396(10) Uani 1 1 d . . .
H26 H 0.4415 0.4626 0.9107 0.048 Uiso 1 1 calc R . .
C27 C 0.4494(2) 0.6554(2) 0.87303(16) 0.0215(6) Uani 1 1 d . . .
C28 C 0.4313(3) 0.6710(3) 0.94107(18) 0.0290(7) Uani 1 1 d . . .
H28 H 0.4840 0.6562 0.9695 0.035 Uiso 1 1 calc R . .
C29 C 0.3358(3) 0.7083(4) 0.9675(2) 0.0445(11) Uani 1 1 d . . .
H29 H 0.3241 0.7196 1.0137 0.053 Uiso 1 1 calc R . .
C30 C 0.2582(3) 0.7289(4) 0.9272(3) 0.0529(13) Uani 1 1 d . . .
H30 H 0.1933 0.7540 0.9457 0.063 Uiso 1 1 calc R . .
C31 C 0.2754(3) 0.7129(3) 0.8596(2) 0.0431(10) Uani 1 1 d . . .
H31 H 0.2221 0.7267 0.8317 0.052 Uiso 1 1 calc R . .
C32 C 0.3703(3) 0.6770(3) 0.83276(19) 0.0279(7) Uani 1 1 d . . .
H32 H 0.3817 0.6668 0.7863 0.034 Uiso 1 1 calc R . .
C33 C 0.6473(2) 0.4832(2) 0.62509(16) 0.0211(6) Uani 1 1 d . . .
C34 C 0.7526(3) 0.4679(3) 0.6215(2) 0.0292(7) Uani 1 1 d . . .
H34 H 0.7908 0.5219 0.6235 0.035 Uiso 1 1 calc R . .
C35 C 0.8021(3) 0.3748(3) 0.6149(2) 0.0351(8) Uani 1 1 d . . .
H35 H 0.8737 0.3658 0.6118 0.042 Uiso 1 1 calc R . .
C36 C 0.7472(3) 0.2958(3) 0.6127(2) 0.0370(9) Uani 1 1 d . . .
H36 H 0.7811 0.2320 0.6084 0.044 Uiso 1 1 calc R . .
C37 C 0.6439(3) 0.3088(3) 0.6168(2) 0.0376(9) Uani 1 1 d . . .
H37 H 0.6065 0.2537 0.6158 0.045 Uiso 1 1 calc R . .
C38 C 0.5928(3) 0.4025(3) 0.6223(2) 0.0288(7) Uani 1 1 d . . .
H38 H 0.5212 0.4112 0.6242 0.035 Uiso 1 1 calc R . .
C39 C 0.4556(2) 0.5938(2) 0.63228(17) 0.0208(6) Uani 1 1 d . . .
C40 C 0.4063(3) 0.5451(3) 0.69452(18) 0.0257(6) Uani 1 1 d . . .
H40 H 0.4439 0.5182 0.7316 0.031 Uiso 1 1 calc R . .
C41 C 0.3029(3) 0.5358(3) 0.7024(2) 0.0333(8) Uani 1 1 d . . .
H41 H 0.2701 0.5028 0.7448 0.040 Uiso 1 1 calc R . .
C42 C 0.2472(3) 0.5749(3) 0.6483(2) 0.0371(9) Uani 1 1 d . . .
H42 H 0.1763 0.5699 0.6541 0.044 Uiso 1 1 calc R . .
C43 C 0.2953(3) 0.6208(3) 0.5864(2) 0.0333(8) Uani 1 1 d . . .
H43 H 0.2575 0.6459 0.5491 0.040 Uiso 1 1 calc R . .
C44 C 0.3993(3) 0.6306(3) 0.57810(18) 0.0259(6) Uani 1 1 d . . .
H44 H 0.4318 0.6626 0.5353 0.031 Uiso 1 1 calc R . .
C45 C 0.6261(2) 0.6705(2) 0.53988(16) 0.0211(6) Uani 1 1 d . . .
C46 C 0.6339(3) 0.6192(3) 0.48429(18) 0.0271(7) Uani 1 1 d . . .
H46 H 0.6194 0.5510 0.4924 0.033 Uiso 1 1 calc R . .
C47 C 0.6627(3) 0.6672(3) 0.41765(18) 0.0322(8) Uani 1 1 d . . .
H47 H 0.6678 0.6318 0.3803 0.039 Uiso 1 1 calc R . .
C48 C 0.6841(3) 0.7668(3) 0.40549(19) 0.0323(8) Uani 1 1 d . . .
H48 H 0.7035 0.7996 0.3597 0.039 Uiso 1 1 calc R . .
C49 C 0.6774(3) 0.8188(3) 0.45989(19) 0.0296(7) Uani 1 1 d . . .
H49 H 0.6925 0.8869 0.4516 0.036 Uiso 1 1 calc R . .
C50 C 0.6482(3) 0.7699(2) 0.52677(17) 0.0245(6) Uani 1 1 d . . .
H50 H 0.6433 0.8054 0.5640 0.029 Uiso 1 1 calc R . .
C51 C 0.4123(2) 0.8975(2) 0.70486(17) 0.0224(6) Uani 1 1 d . . .
C52 C 0.3627(3) 0.8337(3) 0.67614(18) 0.0260(6) Uani 1 1 d . . .
H52 H 0.3995 0.7773 0.6602 0.031 Uiso 1 1 calc R . .
C53 C 0.2601(3) 0.8517(3) 0.6705(2) 0.0341(8) Uani 1 1 d . . .
H53 H 0.2272 0.8077 0.6507 0.041 Uiso 1 1 calc R . .
C54 C 0.2060(3) 0.9332(3) 0.6935(2) 0.0377(9) Uani 1 1 d . . .
H54 H 0.1359 0.9457 0.6894 0.045 Uiso 1 1 calc R . .
C55 C 0.2539(3) 0.9970(3) 0.7226(2) 0.0402(9) Uani 1 1 d . . .
H55 H 0.2163 1.0525 0.7392 0.048 Uiso 1 1 calc R . .
C56 C 0.3569(3) 0.9802(3) 0.7276(2) 0.0324(8) Uani 1 1 d . . .
H56 H 0.3897 1.0252 0.7465 0.039 Uiso 1 1 calc R . .
C57 C 0.6024(2) 0.9611(2) 0.63643(16) 0.0215(6) Uani 1 1 d . . .
C58 C 0.5434(3) 1.0287(3) 0.5940(2) 0.0313(7) Uani 1 1 d . . .
H58 H 0.4719 1.0328 0.6045 0.038 Uiso 1 1 calc R . .
C59 C 0.5884(3) 1.0904(3) 0.5363(2) 0.0401(9) Uani 1 1 d . . .
H59 H 0.5473 1.1353 0.5073 0.048 Uiso 1 1 calc R . .
C60 C 0.6925(3) 1.0869(3) 0.5208(2) 0.0346(8) Uani 1 1 d . . .
H60 H 0.7228 1.1302 0.4820 0.042 Uiso 1 1 calc R . .
C61 C 0.7517(3) 1.0202(3) 0.5622(2) 0.0325(8) Uani 1 1 d . . .
H61 H 0.8232 1.0174 0.5518 0.039 Uiso 1 1 calc R . .
C62 C 0.7074(3) 0.9569(3) 0.61920(19) 0.0280(7) Uani 1 1 d . . .
H62 H 0.7490 0.9103 0.6468 0.034 Uiso 1 1 calc R . .
C63 C 0.5643(3) 0.9253(3) 0.78454(18) 0.0249(6) Uani 1 1 d . . .
C64 C 0.6459(3) 0.9801(3) 0.7857(2) 0.0352(8) Uani 1 1 d . . .
H64 H 0.6897 0.9996 0.7445 0.042 Uiso 1 1 calc R . .
C65 C 0.6635(4) 1.0065(4) 0.8473(3) 0.0483(11) Uani 1 1 d . . .
H65 H 0.7196 1.0434 0.8476 0.058 Uiso 1 1 calc R . .
C66 C 0.6005(4) 0.9797(4) 0.9072(2) 0.0507(12) Uani 1 1 d . . .
H66 H 0.6132 0.9975 0.9489 0.061 Uiso 1 1 calc R . .
C67 C 0.5187(4) 0.9269(3) 0.9063(2) 0.0403(9) Uani 1 1 d . . .
H67 H 0.4747 0.9088 0.9476 0.048 Uiso 1 1 calc R . .
C68 C 0.4996(3) 0.8997(3) 0.84611(18) 0.0291(7) Uani 1 1 d . . .
H68 H 0.4425 0.8637 0.8464 0.035 Uiso 1 1 calc R . .
C71 C 1.0008(10) -0.1405(10) 0.8380(7) 0.143(4) Uiso 1 1 d . . .
C72 C 0.9713 -0.0412 0.8041 0.049 Uiso 0.50 1 d P A 1
C73 C 0.9224 -0.0248 0.7455 0.042 Uiso 0.50 1 d P A 1
C74 C 0.8924 0.0722 0.7156 0.045 Uiso 0.50 1 d P A 1
C75 C 0.9113 0.1529 0.7442 0.060 Uiso 0.50 1 d P A 1
C76 C 0.9602 0.1365 0.8028 0.072 Uiso 0.50 1 d P A 1
C77 C 0.9901 0.0394 0.8327 0.123 Uiso 0.50 1 d P A 1
C81 C 0.4252 0.2447 0.7534 0.055 Uiso 0.50 1 d P . .
C82 C 0.3317 0.2132 0.8024 0.045 Uiso 0.50 1 d P B 3
C83 C 0.2441 0.2502 0.7991 0.037 Uiso 1 1 d D . .
C86 C 0.2664 0.0928 0.9008 0.033 Uiso 1 1 d . . .
C87 C 0.3463 0.1340 0.8609 0.068 Uiso 0.50 1 d P B 3
C84 C 0.1680 0.2156 0.8404 0.176 Uiso 0.50 1 d P B 3
C85 C 0.1816 0.1481 0.8925 0.130 Uiso 0.50 1 d P B 3
C72A C 0.9401(12) -0.0140(11) 0.8406(7) 0.078(4) Uiso 0.50 1 d PD A 2
C73A C 0.927(2) 0.0682(11) 0.7886(9) 0.151(9) Uiso 0.50 1 d PD A 2
C74A C 0.8879(14) 0.1584(13) 0.8084(8) 0.097(5) Uiso 0.50 1 d PD A 2
C75A C 0.8642(15) 0.1665(13) 0.8775(7) 0.107(6) Uiso 0.50 1 d PD A 2
C76A C 0.8785(18) 0.0819(13) 0.9273(10) 0.132(8) Uiso 0.50 1 d PD A 2
C77A C 0.9206(18) -0.0093(15) 0.9104(7) 0.128(7) Uiso 0.50 1 d PD A 2
C86A C 0.2333(12) 0.0149(11) 0.9452(8) 0.080(4) Uiso 0.50 1 d P B 4
C84A C 0.0929(13) 0.1431(13) 0.9626(9) 0.089(4) Uiso 0.50 1 d P B 4
C82A C 0.2166(12) 0.1820(9) 0.8675(4) 0.083(4) Uiso 0.50 1 d PD B 4
C83A C 0.1264(13) 0.1993(13) 0.9116(9) 0.088(4) Uiso 0.50 1 d P B 4
C85A C 0.1353(14) 0.0482(14) 0.9879(10) 0.100(5) Uiso 0.50 1 d P B 4

loop_
_atom_site_aniso_label
_atom_site_aniso_U_11
_atom_site_aniso_U_22
_atom_site_aniso_U_33
_atom_site_aniso_U_23
_atom_site_aniso_U_13
_atom_site_aniso_U_12
Pb1 0.01588(6) 0.03642(8) 0.02569(7) -0.00557(5) -0.00208(4) 0.00010(4)
Pd1 0.01576(10) 0.01963(11) 0.01574(10) -0.00344(8) -0.00244(8) -0.00055(8)
P1 0.0210(4) 0.0236(4) 0.0167(3) -0.0021(3) -0.0023(3) 0.0017(3)
P2 0.0167(3) 0.0202(3) 0.0189(3) -0.0050(3) -0.0036(3) -0.0012(3)
P3 0.0190(3) 0.0196(3) 0.0207(4) -0.0054(3) -0.0030(3) -0.0005(3)
N1 0.0184(13) 0.0443(18) 0.0265(14) 0.0023(13) -0.0020(11) 0.0007(12)
N2 0.0191(12) 0.0264(13) 0.0242(13) -0.0021(11) -0.0026(10) -0.0010(10)
C1 0.0145(14) 0.0353(18) 0.0359(19) 0.0005(14) -0.0047(13) -0.0008(12)
C2 0.0167(14) 0.0292(16) 0.0283(16) -0.0055(13) -0.0047(12) -0.0017(12)
C3 0.0225(16) 0.0369(19) 0.0309(17) -0.0109(14) -0.0052(13) -0.0031(13)
C4 0.0233(16) 0.040(2) 0.043(2) -0.0201(17) -0.0069(15) 0.0011(14)
C5 0.0246(17) 0.0311(19) 0.056(3) -0.0084(17) -0.0096(17) 0.0033(14)
C6 0.0246(17) 0.0350(19) 0.043(2) 0.0015(16) -0.0067(15) 0.0022(14)
C7 0.0237(17) 0.060(3) 0.0307(19) 0.0092(18) -0.0044(14) 0.0014(17)
C8 0.030(2) 0.090(4) 0.038(2) 0.007(2) -0.0117(18) -0.002(2)
C9 0.068(4) 0.141(7) 0.044(3) 0.031(4) -0.027(3) -0.005(4)
C10 0.054(3) 0.117(6) 0.060(4) -0.011(4) -0.023(3) -0.014(4)
C11 0.0219(15) 0.0300(16) 0.0241(15) -0.0041(13) -0.0057(12) -0.0019(12)
C12 0.0275(17) 0.0342(18) 0.0308(18) -0.0050(14) 0.0004(14) -0.0063(14)
C13 0.0314(19) 0.041(2) 0.043(2) -0.0079(17) -0.0079(16) -0.0114(16)
C14 0.050(3) 0.047(2) 0.036(2) 0.0018(18) 0.0000(19) -0.014(2)
C15 0.0190(15) 0.048(2) 0.0196(15) -0.0017(14) -0.0018(12) -0.0018(14)
C16 0.0253(17) 0.049(2) 0.0280(17) -0.0058(16) -0.0040(14) -0.0075(15)
C17 0.039(2) 0.085(4) 0.039(2) -0.012(2) -0.0116(19) -0.019(2)
C18 0.040(3) 0.133(6) 0.034(2) 0.002(3) -0.020(2) -0.031(3)
C19 0.032(2) 0.111(5) 0.029(2) 0.020(2) -0.0143(17) -0.018(3)
C20 0.0238(17) 0.065(3) 0.0252(17) 0.0106(17) -0.0049(14) -0.0042(17)
C21 0.041(2) 0.0241(16) 0.0197(15) -0.0038(12) -0.0038(14) 0.0066(14)
C22 0.068(3) 0.035(2) 0.0291(19) -0.0037(16) 0.0004(19) 0.021(2)
C23 0.152(7) 0.030(2) 0.044(3) 0.000(2) 0.026(3) 0.036(3)
C24 0.220(10) 0.022(2) 0.052(3) -0.002(2) 0.035(5) 0.006(4)
C25 0.139(6) 0.025(2) 0.040(3) -0.0022(18) 0.020(3) -0.017(3)
C26 0.068(3) 0.0225(17) 0.0253(17) -0.0027(13) 0.0032(18) -0.0061(17)
C27 0.0203(14) 0.0210(14) 0.0211(14) -0.0012(11) 0.0003(11) -0.0008(11)
C28 0.0302(17) 0.0298(17) 0.0226(15) -0.0001(13) 0.0020(13) 0.0021(13)
C29 0.043(2) 0.050(2) 0.0291(19) -0.0019(17) 0.0103(17) 0.0175(19)
C30 0.029(2) 0.066(3) 0.048(3) 0.008(2) 0.0078(18) 0.018(2)
C31 0.0251(18) 0.048(2) 0.050(3) 0.0030(19) -0.0069(17) 0.0058(16)
C32 0.0241(16) 0.0329(18) 0.0264(16) -0.0032(13) -0.0052(13) -0.0012(13)
C33 0.0210(14) 0.0226(14) 0.0213(14) -0.0081(11) -0.0043(11) 0.0012(11)
C34 0.0219(15) 0.0292(17) 0.0398(19) -0.0130(14) -0.0076(14) 0.0008(13)
C35 0.0251(17) 0.037(2) 0.046(2) -0.0143(17) -0.0108(15) 0.0100(14)
C36 0.040(2) 0.0289(18) 0.044(2) -0.0146(16) -0.0105(17) 0.0112(15)
C37 0.041(2) 0.0263(18) 0.049(2) -0.0139(16) -0.0083(18) -0.0018(15)
C38 0.0234(16) 0.0273(16) 0.0382(19) -0.0103(14) -0.0055(14) -0.0029(13)
C39 0.0166(13) 0.0230(14) 0.0247(15) -0.0088(12) -0.0024(11) -0.0023(11)
C40 0.0234(15) 0.0291(16) 0.0264(16) -0.0086(13) -0.0010(12) -0.0059(12)
C41 0.0246(17) 0.040(2) 0.037(2) -0.0134(16) 0.0040(14) -0.0104(14)
C42 0.0191(16) 0.046(2) 0.053(2) -0.0246(19) -0.0023(15) -0.0074(15)
C43 0.0228(16) 0.038(2) 0.044(2) -0.0154(16) -0.0125(15) 0.0013(14)
C44 0.0229(15) 0.0298(17) 0.0278(16) -0.0100(13) -0.0079(12) 0.0005(12)
C45 0.0175(13) 0.0251(15) 0.0219(14) -0.0065(11) -0.0041(11) -0.0012(11)
C46 0.0324(17) 0.0272(16) 0.0228(15) -0.0063(13) -0.0026(13) -0.0044(13)
C47 0.0368(19) 0.040(2) 0.0209(15) -0.0111(14) -0.0002(14) -0.0006(15)
C48 0.0300(18) 0.0378(19) 0.0248(16) 0.0004(14) 0.0000(13) 0.0016(14)
C49 0.0283(17) 0.0282(17) 0.0300(17) -0.0007(13) -0.0038(14) 0.0008(13)
C50 0.0246(15) 0.0245(15) 0.0243(15) -0.0037(12) -0.0041(12) -0.0016(12)
C51 0.0199(14) 0.0223(14) 0.0242(15) -0.0040(12) -0.0010(11) -0.0007(11)
C52 0.0241(15) 0.0270(16) 0.0277(16) -0.0080(13) -0.0050(12) 0.0017(12)
C53 0.0272(18) 0.0369(19) 0.041(2) -0.0082(16) -0.0089(15) -0.0051(14)
C54 0.0209(16) 0.044(2) 0.047(2) -0.0071(18) -0.0052(15) 0.0003(15)
C55 0.0275(19) 0.039(2) 0.053(3) -0.0145(19) -0.0005(17) 0.0079(16)
C56 0.0285(17) 0.0305(18) 0.041(2) -0.0153(15) -0.0031(15) 0.0002(14)
C57 0.0231(15) 0.0196(14) 0.0225(14) -0.0059(11) -0.0035(11) -0.0006(11)
C58 0.0250(16) 0.0293(17) 0.0369(19) 0.0022(14) -0.0062(14) -0.0017(13)
C59 0.039(2) 0.033(2) 0.043(2) 0.0105(17) -0.0113(18) -0.0016(16)
C60 0.038(2) 0.0297(18) 0.0326(19) 0.0034(14) -0.0008(15) -0.0092(15)
C61 0.0231(16) 0.0348(19) 0.0374(19) -0.0042(15) 0.0031(14) -0.0061(14)
C62 0.0227(16) 0.0283(16) 0.0316(17) -0.0020(13) -0.0046(13) -0.0005(12)
C63 0.0258(16) 0.0257(15) 0.0252(15) -0.0092(12) -0.0046(12) -0.0001(12)
C64 0.038(2) 0.039(2) 0.0339(19) -0.0133(16) -0.0060(16) -0.0101(16)
C65 0.054(3) 0.051(3) 0.050(3) -0.022(2) -0.014(2) -0.017(2)
C66 0.074(3) 0.051(3) 0.036(2) -0.025(2) -0.014(2) -0.005(2)
C67 0.056(3) 0.040(2) 0.0248(17) -0.0130(16) -0.0006(17) 0.0008(19)
C68 0.0358(19) 0.0267(16) 0.0257(16) -0.0088(13) -0.0036(14) 0.0009(14)

loop_
_atom_type_symbol
_atom_type_description
_atom_type_scat_dispersion_real
_atom_type_scat_dispersion_imag
_atom_type_scat_source
C C 0.0033 0.0016 'International Tables Vol C Tables 4.2.6.8 and 6.1.1.4'
H H 0.0000 0.0000 'International Tables Vol C Tables 4.2.6.8 and 6.1.1.4'
N N 0.0061 0.0033 'International Tables Vol C Tables 4.2.6.8 and 6.1.1.4'
P P 0.1023 0.0942 'International Tables Vol C Tables 4.2.6.8 and 6.1.1.4'
Pd Pd -0.9988 1.0072 'International Tables Vol C Tables 4.2.6.8 and 6.1.1.4'
Pb Pb -3.3944 10.1111 'International Tables Vol C Tables 4.2.6.8 and 6.1.1.4'

loop_
_geom_angle_atom_site_label_1
_geom_angle_atom_site_label_2
_geom_angle_atom_site_label_3
_geom_angle
N2 Pb1 N1 75.15(11)
N2 Pb1 Pd1 114.88(7)
N1 Pb1 Pd1 119.95(8)
P1 Pd1 P2 118.27(3)
P1 Pd1 P3 110.61(3)
P2 Pd1 P3 120.83(3)
P1 Pd1 Pb1 92.51(2)
P2 Pd1 Pb1 103.97(2)
P3 Pd1 Pb1 105.11(2)
C21 P1 C15 101.88(18)
C21 P1 C27 102.61(16)
C15 P1 C27 100.85(16)
C21 P1 Pd1 115.56(11)
C15 P1 Pd1 122.07(12)
C27 P1 Pd1 111.27(10)
C45 P2 C39 103.32(15)
C45 P2 C33 99.61(14)
C39 P2 C33 101.38(14)
C45 P2 Pd1 118.61(10)
C39 P2 Pd1 107.00(10)
C33 P2 Pd1 124.03(10)
C51 P3 C63 101.91(15)
C51 P3 C57 101.87(15)
C63 P3 C57 102.97(15)
C51 P3 Pd1 114.20(11)
C63 P3 Pd1 114.35(11)
C57 P3 Pd1 119.30(10)
C1 N1 C7 119.3(3)
C1 N1 Pb1 115.6(2)
C7 N1 Pb1 125.1(3)
C2 N2 C11 120.1(3)
C2 N2 Pb1 115.9(2)
C11 N2 Pb1 123.8(2)
N1 C1 C6 124.8(3)
N1 C1 C2 117.1(3)
C6 C1 C2 118.1(3)
N2 C2 C3 124.8(3)
N2 C2 C1 116.1(3)
C3 C2 C1 119.0(3)
C4 C3 C2 120.9(4)
C3 C4 C5 120.4(4)
C6 C5 C4 120.0(4)
C5 C6 C1 121.5(4)
N1 C7 C8 115.6(4)
C10 C8 C9 111.3(6)
C10 C8 C7 111.2(5)
C9 C8 C7 107.8(4)
N2 C11 C12 115.7(3)
C13 C12 C14 112.3(4)
C13 C12 C11 111.2(3)
C14 C12 C11 108.2(3)
C20 C15 C16 118.8(4)
C20 C15 P1 123.1(3)
C16 C15 P1 118.0(3)
C15 C16 C17 120.2(4)
C18 C17 C16 119.6(5)
C19 C18 C17 120.3(4)
C18 C19 C20 120.9(5)
C19 C20 C15 120.1(5)
C26 C21 C22 119.0(4)
C26 C21 P1 123.3(3)
C22 C21 P1 117.6(3)
C23 C22 C21 119.7(5)
C24 C23 C22 120.6(5)
C25 C24 C23 120.3(5)
C24 C25 C26 120.3(6)
C21 C26 C25 120.1(4)
C28 C27 C32 118.7(3)
C28 C27 P1 123.4(3)
C32 C27 P1 117.8(3)
C29 C28 C27 120.0(4)
C30 C29 C28 120.7(4)
C29 C30 C31 119.7(4)
C32 C31 C30 120.0(4)
C31 C32 C27 120.9(4)
C38 C33 C34 118.5(3)
C38 C33 P2 124.2(3)
C34 C33 P2 117.3(2)
C35 C34 C33 120.9(3)
C36 C35 C34 119.9(3)
C37 C36 C35 120.1(3)
C36 C37 C38 120.7(4)
C33 C38 C37 119.8(3)
C44 C39 C40 118.7(3)
C44 C39 P2 124.1(3)
C40 C39 P2 117.1(2)
C41 C40 C39 120.5(3)
C40 C41 C42 120.1(4)
C43 C42 C41 119.8(3)
C42 C43 C44 120.3(4)
C39 C44 C43 120.4(3)
C50 C45 C46 118.6(3)
C50 C45 P2 118.7(2)
C46 C45 P2 122.7(3)
C47 C46 C45 120.6(3)
C46 C47 C48 120.0(3)
C47 C48 C49 120.3(3)
C48 C49 C50 119.3(3)
C45 C50 C49 121.2(3)
C52 C51 C56 118.6(3)
C52 C51 P3 118.5(2)
C56 C51 P3 122.9(3)
C53 C52 C51 120.8(3)
C54 C53 C52 120.1(4)
C53 C54 C55 119.9(4)
C54 C55 C56 120.3(4)
C55 C56 C51 120.3(4)
C58 C57 C62 118.1(3)
C58 C57 P3 122.9(3)
C62 C57 P3 118.8(2)
C59 C58 C57 120.6(3)
C60 C59 C58 120.6(4)
C61 C60 C59 119.4(3)
C60 C61 C62 120.4(3)
C61 C62 C57 120.9(3)
C64 C63 C68 118.3(3)
C64 C63 P3 122.5(3)
C68 C63 P3 118.6(3)
C63 C64 C65 120.2(4)
C66 C65 C64 120.8(4)
C65 C66 C67 119.4(4)
C66 C67 C68 121.1(4)
C67 C68 C63 120.2(4)
C72 C71 C72A 29.1(5)
C73 C72 C77 120.0
C73 C72 C71 121.9(5)
C77 C72 C71 118.1(5)
C72 C73 C74 120.0
C75 C74 C73 120.0
C74 C75 C76 120.0
C77 C76 C75 120.0
C76 C77 C72 120.0
C83 C82 C87 115.9
C83 C82 C81 126.7
C87 C82 C81 117.3
C82 C83 C84 123.0
C82 C83 C82A 86.4(6)
C84 C83 C82A 37.7(6)
C85 C86 C86A 100.9(7)
C85 C86 C87 112.4
C86A C86 C87 146.7(7)
C85 C86 C82A 31.8(5)
C86A C86 C82A 132.7(8)
C87 C86 C82A 80.5(5)
C86 C87 C82 120.5
C85 C84 C83 120.3
C84 C85 C86 124.6
C77A C72A C73A 123.7(16)
C77A C72A C71 104.2(12)
C73A C72A C71 131.5(12)
C72A C73A C74A 117.4(17)
C75A C74A C73A 121.2(17)
C74A C75A C76A 118.9(18)
C77A C76A C75A 122(2)
C72A C77A C76A 116.4(18)
C86 C86A C85A 109.1(12)
C83A C84A C85A 126.2(18)
C83A C82A C86 105.7(7)
C83A C82A C83 122.5(12)
C86 C82A C83 131.8(10)
C84A C83A C82A 126.8(16)
C84A C85A C86A 114.7(16)

loop_
_geom_bond_atom_site_label_1
_geom_bond_atom_site_label_2
_geom_bond_distance
Pb1 N2 2.185(3)
Pb1 N1 2.190(3)
Pb1 Pd1 2.8214(3)
Pd1 P1 2.3352(8)
Pd1 P2 2.3451(8)
Pd1 P3 2.3773(8)
P1 C21 1.831(4)
P1 C15 1.834(4)
P1 C27 1.840(3)
P2 C45 1.833(3)
P2 C39 1.835(3)
P2 C33 1.836(3)
P3 C51 1.831(3)
P3 C63 1.840(3)
P3 C57 1.840(3)
N1 C1 1.373(5)
N1 C7 1.454(5)
N2 C2 1.381(4)
N2 C11 1.452(4)
C1 C6 1.413(5)
C1 C2 1.433(5)
C2 C3 1.405(5)
C3 C4 1.385(5)
C4 C5 1.389(6)
C5 C6 1.378(6)
C7 C8 1.542(6)
C8 C10 1.501(9)
C8 C9 1.537(7)
C11 C12 1.537(5)
C12 C13 1.511(6)
C12 C14 1.525(6)
C15 C20 1.398(5)
C15 C16 1.398(6)
C16 C17 1.399(6)
C17 C18 1.389(8)
C18 C19 1.364(9)
C19 C20 1.388(6)
C21 C26 1.388(6)
C21 C22 1.403(5)
C22 C23 1.383(7)
C23 C24 1.377(10)
C24 C25 1.362(9)
C25 C26 1.395(6)
C27 C28 1.394(5)
C27 C32 1.395(5)
C28 C29 1.394(5)
C29 C30 1.378(7)
C30 C31 1.387(7)
C31 C32 1.385(5)
C33 C38 1.395(5)
C33 C34 1.399(5)
C34 C35 1.388(5)
C35 C36 1.377(6)
C36 C37 1.371(6)
C37 C38 1.401(5)
C39 C44 1.393(5)
C39 C40 1.402(5)
C40 C41 1.389(5)
C41 C42 1.392(6)
C42 C43 1.378(6)
C43 C44 1.398(5)
C45 C50 1.387(5)
C45 C46 1.402(5)
C46 C47 1.386(5)
C47 C48 1.387(6)
C48 C49 1.389(5)
C49 C50 1.395(5)
C51 C52 1.393(5)
C51 C56 1.395(5)
C52 C53 1.390(5)
C53 C54 1.377(6)
C54 C55 1.385(6)
C55 C56 1.391(5)
C57 C58 1.393(5)
C57 C62 1.398(5)
C58 C59 1.392(5)
C59 C60 1.383(6)
C60 C61 1.376(6)
C61 C62 1.390(5)
C63 C64 1.392(5)
C63 C68 1.406(5)
C64 C65 1.400(6)
C65 C66 1.372(7)
C66 C67 1.377(7)
C67 C68 1.383(5)
C71 C72 1.439(13)
C71 C72A 1.836(19)
C72 C73 1.3900
C72 C77 1.3900
C73 C74 1.3900
C74 C75 1.3900
C75 C76 1.3900
C76 C77 1.3900
C81 C82 1.5214
C82 C83 1.2347
C82 C87 1.4543
C83 C84 1.2855
C83 C82A 1.5204(10)
C86 C85 1.3107
C86 C86A 1.321(15)
C86 C87 1.3450
C86 C82A 1.423(12)
C84 C85 1.2737
C72A C77A 1.3900(10)
C72A C73A 1.3903(10)
C73A C74A 1.3904(10)
C74A C75A 1.3899(10)
C75A C76A 1.3901(10)
C76A C77A 1.3900(10)
C86A C85A 1.53(2)
C84A C83A 1.21(2)
C84A C85A 1.39(2)
C82A C83A 1.42(2)
